data_4035437
loop_
_publ_author_name
'Bellavance, Gabriel'
'Barriault, Louis'

_publ_section_title
;
 Modular Total Syntheses of Hyperforin, Papuaforins A, B, and C via
 Gold(I)-Catalyzed Carbocyclization.
;
_journal_issue 13
_journal_name_full 'The Journal of organic chemistry'
_journal_page_first 7215
_journal_page_last 7230
_journal_paper_doi 10.1021/acs.joc.8b00426
_journal_volume 83
_journal_year 2018
_chemical_formula_sum 'C38 H58 O6'
_chemical_formula_weight 610.84
_space_group_IT_number 2
_space_group_name_Hall '-P 1'
_space_group_name_H-M_alt 'P -1'
_symmetry_cell_setting triclinic
_symmetry_space_group_name_H-M 'P -1'
_atom_sites_solution_hydrogens geom
_atom_sites_solution_primary direct
_atom_sites_solution_secondary difmap
_audit_creation_method SHELXL-97
_cell_angle_alpha 77.2810(10)
_cell_angle_beta 88.9820(10)
_cell_angle_gamma 76.4240(10)
_cell_formula_units_Z 2
_cell_length_a 9.3158(2)
_cell_length_b 13.3076(3)
_cell_length_c 14.9944(3)
_cell_measurement_reflns_used 9276
_cell_measurement_temperature 200(2)
_cell_measurement_theta_max 28.21
_cell_measurement_theta_min 2.25
_cell_volume 1761.46(7)
_computing_cell_refinement 'APEX II, Bruker (2009)'
_computing_data_collection 'APEX II, Bruker (2009)'
_computing_data_reduction 'XPREP, Bruker (2009)'
_computing_molecular_graphics 'SHELXTL, Bruker (2004)'
_computing_publication_material 'SHELXTL, Bruker (2004)'
_computing_structure_refinement 'SHELXL-97 (Sheldrick, 2008)'
_computing_structure_solution 'SHELXS-97 (Sheldrick, 2008)'
_diffrn_ambient_temperature 200(2)
_diffrn_measured_fraction_theta_full 0.983
_diffrn_measured_fraction_theta_max 0.983
_diffrn_measurement_device_type 'Bruker APEX-II CCD'
_diffrn_measurement_method '\f and \w scans'
_diffrn_radiation_monochromator graphite
_diffrn_radiation_source 'fine-focus sealed tube'
_diffrn_radiation_type MoK\a
_diffrn_radiation_wavelength 0.71073
_diffrn_reflns_av_R_equivalents 0.0231
_diffrn_reflns_av_sigmaI/netI 0.0261
_diffrn_reflns_limit_h_max 12
_diffrn_reflns_limit_h_min -12
_diffrn_reflns_limit_k_max 17
_diffrn_reflns_limit_k_min -17
_diffrn_reflns_limit_l_max 19
_diffrn_reflns_limit_l_min -19
_diffrn_reflns_number 25043
_diffrn_reflns_theta_full 28.32
_diffrn_reflns_theta_max 28.32
_diffrn_reflns_theta_min 1.88
_exptl_absorpt_coefficient_mu 0.076
_exptl_absorpt_correction_T_max 0.9925
_exptl_absorpt_correction_T_min 0.9835
_exptl_absorpt_correction_type multi-scan
_exptl_absorpt_process_details 'SADABS, Bruker (2003)'
_exptl_crystal_colour colourless
_exptl_crystal_density_diffrn 1.152
_exptl_crystal_density_meas ?
_exptl_crystal_density_method 'not measured'
_exptl_crystal_description block
_exptl_crystal_F_000 668
_exptl_crystal_size_max 0.22
_exptl_crystal_size_mid 0.20
_exptl_crystal_size_min 0.10
_refine_diff_density_max 0.675
_refine_diff_density_min -0.253
_refine_diff_density_rms 0.049
_refine_ls_extinction_method none
_refine_ls_goodness_of_fit_ref 1.019
_refine_ls_hydrogen_treatment constr
_refine_ls_matrix_type full
_refine_ls_number_parameters 415
_refine_ls_number_reflns 8625
_refine_ls_number_restraints 86
_refine_ls_restrained_S_all 1.018
_refine_ls_R_factor_all 0.0745
_refine_ls_R_factor_gt 0.0554
_refine_ls_shift/su_max 0.001
_refine_ls_shift/su_mean 0.000
_refine_ls_structure_factor_coef Fsqd
_refine_ls_weighting_details 'calc w=1/[\s^2^(Fo^2^)+(0.0977P)^2^+0.5020P] where P=(Fo^2^+2Fc^2^)/3'
_refine_ls_weighting_scheme calc
_refine_ls_wR_factor_gt 0.1551
_refine_ls_wR_factor_ref 0.1707
_reflns_number_gt 6613
_reflns_number_total 8625
_reflns_threshold_expression >2sigma(I)
_cod_data_source_file jo8b00426_si_006.cif
_cod_data_source_block lb076
_cod_depositor_comments
;
The following automatic conversions were performed:

data item '_symmetry_cell_setting' value 'Triclinic' was changed to
'triclinic' in accordance with the
/home/data/users/saulius/crontab/automatic-downloads/current/ACS/lib/dictionaries/cif_core.dic
dictionary named 'cif_core.dic' version 2.4.2 last updated on
2011-04-26.

data item '_exptl_crystal_density_meas' value 'n/a' was changed to
'?' -- the value is perceived as not measured.

Automatic conversion script
Id: cif_fix_values 6909 2019-04-08 15:41:33Z antanas 
;
_cod_original_cell_volume 1761.47(7)
_cod_original_sg_symbol_H-M P-1
_cod_database_code 4035437

loop_
_symmetry_equiv_pos_as_xyz
'x, y, z'
'-x, -y, -z'

loop_
_atom_site_label
_atom_site_type_symbol
_atom_site_fract_x
_atom_site_fract_y
_atom_site_fract_z
_atom_site_U_iso_or_equiv
_atom_site_adp_type
_atom_site_occupancy
_atom_site_symmetry_multiplicity
_atom_site_calc_flag
_atom_site_refinement_flags
_atom_site_disorder_assembly
_atom_site_disorder_group
C3 C 0.8214(3) 0.4890(2) 0.34866(18) 0.0336(5) Uani 0.78 1 d PDU A 1
H3A H 0.8732 0.4440 0.4068 0.040 Uiso 0.78 1 calc PR A 1
C11 C 0.7970(3) 0.60399(19) 0.35871(17) 0.0442(5) Uani 0.78 1 d PDU A 1
H11A H 0.8920 0.6256 0.3517 0.053 Uiso 0.78 1 calc PR A 1
H11B H 0.7273 0.6511 0.3095 0.053 Uiso 0.78 1 calc PR A 1
C3' C 0.7909(9) 0.5320(7) 0.3253(5) 0.0292(17) Uani 0.22 1 d PDU A 2
H3'A H 0.7481 0.6052 0.2886 0.035 Uiso 0.22 1 calc PR A 2
C11' C 0.8513(9) 0.5297(6) 0.4216(5) 0.0391(16) Uani 0.22 1 d PDU A 2
H11C H 0.8573 0.4601 0.4638 0.047 Uiso 0.22 1 calc PR A 2
H11D H 0.9501 0.5456 0.4186 0.047 Uiso 0.22 1 calc PR A 2
O1 O 0.88096(13) 0.60648(10) 0.06512(9) 0.0441(3) Uani 1 1 d . A .
O2 O 0.43436(14) 0.64595(10) 0.22034(11) 0.0506(3) Uani 1 1 d . A .
O3 O 0.74869(12) 0.30421(8) 0.24256(8) 0.0331(2) Uani 1 1 d . A .
O4 O -0.14945(12) 0.84888(9) 0.24139(9) 0.0383(3) Uani 1 1 d . . .
O5 O -0.01120(13) 1.17570(8) 0.17300(8) 0.0387(3) Uani 1 1 d . . .
O6 O 0.35655(10) 0.85624(8) 0.23745(7) 0.0295(2) Uani 1 1 d . . .
C1 C 0.59487(16) 0.47242(11) 0.25071(11) 0.0291(3) Uani 1 1 d . A .
C2 C 0.67259(19) 0.45828(15) 0.34478(12) 0.0394(4) Uani 1 1 d DU . .
H2A H 0.6028 0.4998 0.3813 0.047 Uiso 0.78 1 calc PR A 1
H2B H 0.6880 0.3827 0.3763 0.047 Uiso 0.78 1 calc PR A 1
H2C H 0.7234 0.3831 0.3690 0.047 Uiso 0.22 1 calc PR A 2
H2D H 0.6001 0.4817 0.3895 0.047 Uiso 0.22 1 calc PR A 2
C4 C 0.92277(17) 0.45992(14) 0.27116(12) 0.0364(4) Uani 1 1 d DU . .
C5 C 0.83890(15) 0.46315(11) 0.18001(10) 0.0270(3) Uani 1 1 d . A .
H5A H 0.9117 0.4247 0.1419 0.032 Uiso 1 1 calc R . .
C6 C 0.78442(17) 0.57487(12) 0.12629(11) 0.0316(3) Uani 1 1 d . . .
C7 C 0.65153(18) 0.63502(12) 0.14059(12) 0.0353(3) Uani 1 1 d . A .
H7A H 0.6230 0.7072 0.1088 0.042 Uiso 1 1 calc R . .
C8 C 0.55276(17) 0.59044(12) 0.20373(12) 0.0336(3) Uani 1 1 d . . .
C9 C 0.70498(15) 0.41078(10) 0.19131(10) 0.0251(3) Uani 1 1 d . . .
C10 C 0.45214(18) 0.43385(14) 0.26912(14) 0.0407(4) Uani 1 1 d . . .
H10A H 0.4000 0.4416 0.2109 0.061 Uiso 1 1 calc R A .
H10B H 0.3888 0.4762 0.3070 0.061 Uiso 1 1 calc R . .
H10C H 0.4764 0.3591 0.3012 0.061 Uiso 1 1 calc R . .
C12 C 0.7357(3) 0.6171(2) 0.45100(19) 0.0710(7) Uani 1 1 d DU . .
H12A H 0.7823 0.5676 0.5040 0.085 Uiso 0.78 1 calc PR A 1
H12B H 0.7890 0.6161 0.5048 0.085 Uiso 0.22 1 calc PR A 2
C13 C 0.6282(4) 0.6887(3) 0.4616(3) 0.0930(10) Uani 1 1 d . A .
H13A H 0.5783 0.7404 0.4097 0.112 Uiso 0.78 1 d PR B 1
H13B H 0.5954 0.6923 0.5222 0.112 Uiso 0.78 1 d PR B 1
H13C H 0.5472 0.7140 0.4174 0.112 Uiso 0.22 1 d PR B 2
H13D H 0.6265 0.7187 0.5144 0.112 Uiso 0.22 1 d PR B 2
C14 C 1.0132(2) 0.34600(18) 0.31061(15) 0.0538(5) Uani 1 1 d . A .
H14A H 1.0831 0.3229 0.2654 0.081 Uiso 1 1 calc R . .
H14B H 0.9463 0.2982 0.3251 0.081 Uiso 1 1 calc R . .
H14C H 1.0677 0.3445 0.3664 0.081 Uiso 1 1 calc R . .
C15 C 1.0359(2) 0.52889(19) 0.24737(15) 0.0518(5) Uani 1 1 d . A .
H15A H 1.1184 0.4922 0.2161 0.078 Uiso 1 1 calc R . .
H15B H 1.0732 0.5414 0.3037 0.078 Uiso 1 1 calc R . .
H15C H 0.9882 0.5969 0.2072 0.078 Uiso 1 1 calc R . .
C16 C 0.8354(2) 0.71038(17) 0.00758(16) 0.0582(6) Uani 1 1 d . . .
H16A H 0.9142 0.7239 -0.0343 0.087 Uiso 1 1 calc R A .
H16B H 0.8153 0.7631 0.0454 0.087 Uiso 1 1 calc R . .
H16C H 0.7457 0.7153 -0.0278 0.087 Uiso 1 1 calc R . .
C17 C 0.63421(17) 0.41148(12) 0.09671(11) 0.0324(3) Uani 1 1 d . A .
H17A H 0.5568 0.4792 0.0784 0.039 Uiso 1 1 calc R . .
C18 C 0.7430(2) 0.40698(16) 0.01928(12) 0.0455(4) Uani 1 1 d . . .
H18A H 0.6907 0.4077 -0.0371 0.068 Uiso 1 1 calc R A .
H18B H 0.8213 0.3418 0.0355 0.068 Uiso 1 1 calc R . .
H18C H 0.7867 0.4686 0.0097 0.068 Uiso 1 1 calc R . .
C19 C 0.5582(2) 0.31991(16) 0.10167(16) 0.0524(5) Uani 1 1 d . . .
H19A H 0.5166 0.3238 0.0411 0.079 Uiso 1 1 calc R A .
H19B H 0.4788 0.3253 0.1454 0.079 Uiso 1 1 calc R . .
H19C H 0.6306 0.2522 0.1217 0.079 Uiso 1 1 calc R . .
C20 C 0.17653(15) 1.01968(10) 0.23745(10) 0.0263(3) Uani 1 1 d . . .
C21 C 0.17258(18) 1.00695(12) 0.34421(11) 0.0321(3) Uani 1 1 d . . .
H21A H 0.2369 1.0494 0.3621 0.039 Uiso 1 1 calc R . .
H21B H 0.0705 1.0376 0.3601 0.039 Uiso 1 1 calc R . .
C22 C 0.22091(17) 0.89391(12) 0.40126(10) 0.0290(3) Uani 1 1 d . . .
H22A H 0.3265 0.8660 0.3878 0.035 Uiso 1 1 calc R . .
C23 C 0.13059(17) 0.82114(11) 0.37295(10) 0.0288(3) Uani 1 1 d . . .
C24 C 0.09993(15) 0.84964(10) 0.26544(10) 0.0248(3) Uani 1 1 d . . .
H24A H 0.1124 0.7811 0.2457 0.030 Uiso 1 1 calc R . .
C25 C -0.05558(16) 0.91252(12) 0.23793(10) 0.0290(3) Uani 1 1 d . . .
C26 C -0.09300(16) 1.01920(12) 0.21217(11) 0.0326(3) Uani 1 1 d . . .
H26A H -0.1938 1.0553 0.1995 0.039 Uiso 1 1 calc R . .
C27 C 0.01962(16) 1.07896(11) 0.20379(10) 0.0281(3) Uani 1 1 d . . .
C28 C 0.20776(14) 0.91016(10) 0.20975(10) 0.0243(3) Uani 1 1 d . . .
C29 C 0.28548(18) 1.08611(13) 0.19878(13) 0.0378(4) Uani 1 1 d . . .
H29A H 0.2883 1.0937 0.1323 0.057 Uiso 1 1 calc R . .
H29B H 0.3841 1.0510 0.2263 0.057 Uiso 1 1 calc R . .
H29C H 0.2541 1.1564 0.2129 0.057 Uiso 1 1 calc R . .
C30 C 0.21542(19) 0.89428(14) 0.50385(11) 0.0370(4) Uani 1 1 d . . .
H30A H 0.1184 0.9379 0.5159 0.044 Uiso 1 1 calc R . .
H30B H 0.2230 0.8209 0.5392 0.044 Uiso 1 1 calc R . .
C31 C 0.3350(2) 0.93613(17) 0.53744(13) 0.0464(4) Uani 1 1 d . . .
H31A H 0.3552 0.9989 0.5009 0.056 Uiso 1 1 calc R . .
C32 C 0.4132(3) 0.8929(2) 0.61293(15) 0.0589(5) Uani 1 1 d . . .
H32A H 0.3961 0.8301 0.6513 0.071 Uiso 1 1 calc R . .
H32B H 0.4874 0.9242 0.6298 0.071 Uiso 1 1 calc R . .
C33 C 0.2189(2) 0.70519(13) 0.40042(12) 0.0416(4) Uani 1 1 d . . .
H33A H 0.2393 0.6857 0.4667 0.062 Uiso 1 1 calc R . .
H33B H 0.3124 0.6971 0.3687 0.062 Uiso 1 1 calc R . .
H33C H 0.1614 0.6589 0.3834 0.062 Uiso 1 1 calc R . .
C34 C -0.0162(2) 0.82838(16) 0.42314(12) 0.0416(4) Uani 1 1 d . . .
H34A H 0.0043 0.8112 0.4893 0.062 Uiso 1 1 calc R . .
H34B H -0.0678 0.7780 0.4075 0.062 Uiso 1 1 calc R . .
H34C H -0.0783 0.9005 0.4045 0.062 Uiso 1 1 calc R . .
C35 C -0.30410(19) 0.89796(17) 0.22698(15) 0.0505(5) Uani 1 1 d . . .
H35A H -0.3598 0.8432 0.2315 0.076 Uiso 1 1 calc R . .
H35B H -0.3216 0.9452 0.1661 0.076 Uiso 1 1 calc R . .
H35C H -0.3366 0.9390 0.2735 0.076 Uiso 1 1 calc R . .
C36 C 0.18702(17) 0.92422(13) 0.10334(10) 0.0334(3) Uani 1 1 d . . .
H36A H 0.1163 0.9941 0.0798 0.040 Uiso 1 1 calc R . .
C37 C 0.1236(2) 0.83947(17) 0.07520(13) 0.0501(5) Uani 1 1 d . . .
H37A H 0.1141 0.8539 0.0083 0.075 Uiso 1 1 calc R . .
H37B H 0.0261 0.8405 0.1012 0.075 Uiso 1 1 calc R . .
H37C H 0.1899 0.7696 0.0980 0.075 Uiso 1 1 calc R . .
C38 C 0.3319(2) 0.92677(18) 0.05319(13) 0.0533(5) Uani 1 1 d . . .
H38A H 0.3136 0.9352 -0.0125 0.080 Uiso 1 1 calc R . .
H38B H 0.4052 0.8603 0.0766 0.080 Uiso 1 1 calc R . .
H38C H 0.3692 0.9864 0.0636 0.080 Uiso 1 1 calc R . .

loop_
_atom_site_aniso_label
_atom_site_aniso_U_11
_atom_site_aniso_U_22
_atom_site_aniso_U_33
_atom_site_aniso_U_23
_atom_site_aniso_U_13
_atom_site_aniso_U_12
C3 0.0362(13) 0.0344(14) 0.0306(13) -0.0094(10) -0.0026(10) -0.0068(11)
C11 0.0495(13) 0.0435(12) 0.0464(13) -0.0201(10) 0.0036(10) -0.0151(10)
C3' 0.030(4) 0.027(4) 0.025(4) -0.002(3) -0.009(3) 0.001(3)
C11' 0.048(4) 0.048(4) 0.024(3) -0.008(3) -0.008(3) -0.016(3)
O1 0.0348(6) 0.0428(7) 0.0486(7) 0.0024(5) 0.0094(5) -0.0098(5)
O2 0.0374(7) 0.0344(6) 0.0765(10) -0.0203(6) 0.0178(6) 0.0043(5)
O3 0.0310(5) 0.0239(5) 0.0387(6) -0.0015(4) -0.0029(4) -0.0002(4)
O4 0.0265(5) 0.0405(6) 0.0488(7) -0.0077(5) -0.0036(5) -0.0118(5)
O5 0.0363(6) 0.0235(5) 0.0474(7) -0.0014(5) 0.0033(5) 0.0041(4)
O6 0.0192(5) 0.0278(5) 0.0363(6) -0.0046(4) -0.0018(4) 0.0025(4)
C1 0.0241(7) 0.0273(7) 0.0365(8) -0.0108(6) 0.0059(6) -0.0041(5)
C2 0.0383(9) 0.0509(10) 0.0343(9) -0.0173(7) 0.0107(7) -0.0142(7)
C4 0.0273(7) 0.0469(9) 0.0375(9) -0.0132(7) -0.0026(6) -0.0098(6)
C5 0.0207(6) 0.0281(7) 0.0306(7) -0.0079(5) 0.0009(5) -0.0011(5)
C6 0.0278(7) 0.0313(7) 0.0355(8) -0.0065(6) 0.0026(6) -0.0075(6)
C7 0.0340(8) 0.0230(7) 0.0463(9) -0.0056(6) 0.0015(7) -0.0032(6)
C8 0.0285(7) 0.0272(7) 0.0445(9) -0.0135(6) 0.0041(6) -0.0009(6)
C9 0.0207(6) 0.0213(6) 0.0307(7) -0.0063(5) -0.0013(5) 0.0007(5)
C10 0.0266(7) 0.0404(9) 0.0569(11) -0.0132(8) 0.0094(7) -0.0099(6)
C12 0.0797(17) 0.0764(16) 0.0659(15) -0.0438(13) 0.0005(12) -0.0095(13)
C13 0.107(2) 0.089(2) 0.092(2) -0.0382(17) 0.0337(19) -0.0251(18)
C14 0.0411(10) 0.0635(12) 0.0496(11) -0.0036(9) -0.0209(8) -0.0046(9)
C15 0.0333(9) 0.0757(14) 0.0578(12) -0.0254(10) 0.0020(8) -0.0251(9)
C16 0.0487(11) 0.0513(11) 0.0643(13) 0.0166(10) 0.0031(10) -0.0194(9)
C17 0.0273(7) 0.0304(7) 0.0377(8) -0.0121(6) -0.0073(6) 0.0017(6)
C18 0.0421(9) 0.0555(11) 0.0372(9) -0.0223(8) -0.0047(7) 0.0033(8)
C19 0.0542(11) 0.0483(11) 0.0629(13) -0.0232(9) -0.0141(10) -0.0166(9)
C20 0.0245(6) 0.0205(6) 0.0308(7) -0.0029(5) -0.0007(5) -0.0021(5)
C21 0.0374(8) 0.0265(7) 0.0327(8) -0.0086(6) -0.0010(6) -0.0061(6)
C22 0.0307(7) 0.0300(7) 0.0277(7) -0.0068(6) 0.0009(6) -0.0093(6)
C23 0.0323(7) 0.0268(7) 0.0264(7) -0.0032(5) -0.0012(6) -0.0075(6)
C24 0.0241(6) 0.0213(6) 0.0276(7) -0.0053(5) -0.0017(5) -0.0026(5)
C25 0.0240(7) 0.0323(7) 0.0307(7) -0.0071(6) -0.0007(6) -0.0065(5)
C26 0.0217(6) 0.0333(8) 0.0378(8) -0.0049(6) -0.0010(6) 0.0008(5)
C27 0.0275(7) 0.0235(6) 0.0288(7) -0.0048(5) 0.0024(6) 0.0019(5)
C28 0.0189(6) 0.0222(6) 0.0274(7) -0.0037(5) -0.0005(5) 0.0020(5)
C29 0.0306(8) 0.0285(7) 0.0510(10) -0.0016(7) 0.0043(7) -0.0075(6)
C30 0.0401(9) 0.0442(9) 0.0296(8) -0.0092(7) 0.0008(7) -0.0149(7)
C31 0.0512(11) 0.0589(11) 0.0361(9) -0.0107(8) -0.0005(8) -0.0265(9)
C32 0.0562(12) 0.0740(15) 0.0500(12) -0.0138(10) -0.0116(10) -0.0213(11)
C33 0.0568(11) 0.0271(8) 0.0375(9) -0.0001(6) -0.0107(8) -0.0091(7)
C34 0.0429(9) 0.0558(10) 0.0336(9) -0.0102(7) 0.0088(7) -0.0269(8)
C35 0.0250(8) 0.0619(12) 0.0627(13) -0.0058(9) -0.0051(8) -0.0137(8)
C36 0.0330(8) 0.0338(8) 0.0267(7) -0.0044(6) 0.0002(6) 0.0032(6)
C37 0.0622(12) 0.0569(11) 0.0344(9) -0.0212(8) -0.0017(8) -0.0096(9)
C38 0.0495(11) 0.0679(13) 0.0349(10) -0.0075(9) 0.0147(8) -0.0035(9)

loop_
_atom_type_symbol
_atom_type_description
_atom_type_scat_dispersion_real
_atom_type_scat_dispersion_imag
_atom_type_scat_source
C C 0.0033 0.0016 'International Tables Vol C Tables 4.2.6.8 and 6.1.1.4'
H H 0.0000 0.0000 'International Tables Vol C Tables 4.2.6.8 and 6.1.1.4'
O O 0.0106 0.0060 'International Tables Vol C Tables 4.2.6.8 and 6.1.1.4'

loop_
_geom_angle_atom_site_label_1
_geom_angle_atom_site_label_2
_geom_angle_atom_site_label_3
_geom_angle
C2 C3 C4 112.55(17)
C2 C3 C11 110.6(2)
C4 C3 C11 115.5(2)
C12 C11 C3 111.6(2)
C11' C3' C2 104.5(6)
C11' C3' C4 109.3(5)
C2 C3' C4 101.6(5)
C12 C11' C3' 102.2(5)
C6 O1 C16 117.09(14)
C25 O4 C35 117.72(13)
C10 C1 C8 108.14(12)
C10 C1 C2 107.26(13)
C8 C1 C2 109.43(13)
C10 C1 C9 114.27(12)
C8 C1 C9 109.55(12)
C2 C1 C9 108.08(12)
C3 C2 C1 119.53(16)
C3 C2 C3' 22.0(2)
C1 C2 C3' 105.2(3)
C3 C4 C14 104.91(17)
C3 C4 C15 113.02(16)
C14 C4 C15 106.19(15)
C3 C4 C5 114.67(15)
C14 C4 C5 109.54(14)
C15 C4 C5 108.12(14)
C3 C4 C3' 21.1(2)
C14 C4 C3' 126.0(3)
C15 C4 C3' 103.8(3)
C5 C4 C3' 102.2(3)
C6 C5 C9 107.36(11)
C6 C5 C4 111.17(12)
C9 C5 C4 115.86(12)
O1 C6 C7 125.19(14)
O1 C6 C5 113.14(13)
C7 C6 C5 121.66(14)
C6 C7 C8 120.35(14)
O2 C8 C7 120.75(15)
O2 C8 C1 119.42(15)
C7 C8 C1 119.83(13)
O3 C9 C5 110.41(11)
O3 C9 C1 106.38(12)
C5 C9 C1 105.79(11)
O3 C9 C17 108.93(11)
C5 C9 C17 112.31(12)
C1 C9 C17 112.84(11)
C13 C12 C11 124.1(3)
C13 C12 C11' 169.1(4)
C11 C12 C11' 47.4(3)
C18 C17 C19 106.95(15)
C18 C17 C9 114.42(13)
C19 C17 C9 112.79(14)
C27 C20 C29 110.19(12)
C27 C20 C28 107.43(11)
C29 C20 C28 113.36(12)
C27 C20 C21 104.02(12)
C29 C20 C21 109.51(13)
C28 C20 C21 111.90(11)
C22 C21 C20 116.03(12)
C21 C22 C30 110.10(13)
C21 C22 C23 111.11(12)
C30 C22 C23 113.61(12)
C33 C23 C34 107.07(14)
C33 C23 C22 109.33(13)
C34 C23 C22 111.06(13)
C33 C23 C24 107.92(12)
C34 C23 C24 110.32(12)
C22 C23 C24 111.00(11)
C25 C24 C28 108.10(11)
C25 C24 C23 112.70(12)
C28 C24 C23 114.45(11)
O4 C25 C26 125.20(13)
O4 C25 C24 111.55(12)
C26 C25 C24 123.25(13)
C25 C26 C27 120.28(13)
O5 C27 C26 121.02(13)
O5 C27 C20 120.87(14)
C26 C27 C20 118.08(12)
O6 C28 C24 109.91(11)
O6 C28 C20 107.70(11)
C24 C28 C20 105.31(11)
O6 C28 C36 109.33(11)
C24 C28 C36 112.96(12)
C20 C28 C36 111.45(11)
C31 C30 C22 113.93(14)
C32 C31 C30 124.81(19)
C37 C36 C38 107.33(15)
C37 C36 C28 114.54(13)
C38 C36 C28 112.46(14)

loop_
_geom_bond_atom_site_label_1
_geom_bond_atom_site_label_2
_geom_bond_distance
C3 C2 1.540(3)
C3 C4 1.542(3)
C3 C11 1.534(3)
C11 C12 1.518(3)
C3' C11' 1.551(9)
C3' C2 1.622(9)
C3' C4 1.685(8)
C11' C12 1.526(8)
O1 C6 1.3436(19)
O1 C16 1.431(2)
O2 C8 1.2301(19)
O3 C9 1.4239(16)
O4 C25 1.3459(18)
O4 C35 1.434(2)
O5 C27 1.2338(18)
O6 C28 1.4251(15)
C1 C10 1.534(2)
C1 C8 1.533(2)
C1 C2 1.551(2)
C1 C9 1.553(2)
C4 C14 1.543(3)
C4 C15 1.542(2)
C4 C5 1.574(2)
C5 C6 1.500(2)
C5 C9 1.556(2)
C6 C7 1.349(2)
C7 C8 1.440(2)
C9 C17 1.572(2)
C12 C13 1.245(4)
C17 C18 1.529(2)
C17 C19 1.535(2)
C20 C27 1.5242(19)
C20 C29 1.524(2)
C20 C28 1.5634(19)
C20 C21 1.573(2)
C21 C22 1.525(2)
C22 C30 1.539(2)
C22 C23 1.550(2)
C23 C33 1.538(2)
C23 C34 1.542(2)
C23 C24 1.588(2)
C24 C25 1.5063(19)
C24 C28 1.552(2)
C25 C26 1.348(2)
C26 C27 1.446(2)
C28 C36 1.575(2)
C30 C31 1.496(2)
C31 C32 1.300(3)
C36 C37 1.526(3)
C36 C38 1.537(2)

loop_
_geom_torsion_atom_site_label_1
_geom_torsion_atom_site_label_2
_geom_torsion_atom_site_label_3
_geom_torsion_atom_site_label_4
_geom_torsion
C2 C3 C11 C12 67.5(3)
C4 C3 C11 C12 -163.2(2)
C2 C3' C11' C12 -84.7(6)
C4 C3' C11' C12 167.2(5)
C4 C3 C2 C1 -38.4(3)
C11 C3 C2 C1 92.4(2)
C4 C3 C2 C3' -91.7(9)
C11 C3 C2 C3' 39.2(8)
C10 C1 C2 C3 179.16(17)
C8 C1 C2 C3 -63.8(2)
C9 C1 C2 C3 55.5(2)
C10 C1 C2 C3' -162.8(3)
C8 C1 C2 C3' -45.7(3)
C9 C1 C2 C3' 73.6(3)
C11' C3' C2 C3 -54.1(7)
C4 C3' C2 C3 59.6(7)
C11' C3' C2 C1 172.2(4)
C4 C3' C2 C1 -74.2(4)
C2 C3 C4 C14 -89.6(2)
C11 C3 C4 C14 142.1(2)
C2 C3 C4 C15 155.14(18)
C11 C3 C4 C15 26.8(3)
C2 C3 C4 C5 30.6(3)
C11 C3 C4 C5 -97.7(2)
C2 C3 C4 C3' 87.5(9)
C11 C3 C4 C3' -40.8(8)
C11' C3' C4 C3 46.6(7)
C2 C3' C4 C3 -63.4(8)
C11' C3' C4 C14 50.0(7)
C2 C3' C4 C14 -60.0(5)
C11' C3' C4 C15 -72.2(6)
C2 C3' C4 C15 177.8(3)
C11' C3' C4 C5 175.4(5)
C2 C3' C4 C5 65.4(4)
C3 C4 C5 C6 78.05(19)
C14 C4 C5 C6 -164.35(14)
C15 C4 C5 C6 -49.05(17)
C3' C4 C5 C6 60.1(3)
C3 C4 C5 C9 -44.9(2)
C14 C4 C5 C9 72.74(17)
C15 C4 C5 C9 -171.96(14)
C3' C4 C5 C9 -62.8(3)
C16 O1 C6 C7 -3.4(3)
C16 O1 C6 C5 177.08(16)
C9 C5 C6 O1 -140.55(14)
C4 C5 C6 O1 91.78(16)
C9 C5 C6 C7 39.9(2)
C4 C5 C6 C7 -87.79(18)
O1 C6 C7 C8 175.78(16)
C5 C6 C7 C8 -4.7(2)
C6 C7 C8 O2 176.63(17)
C6 C7 C8 C1 -3.6(2)
C10 C1 C8 O2 30.0(2)
C2 C1 C8 O2 -86.55(18)
C9 C1 C8 O2 155.12(15)
C10 C1 C8 C7 -149.79(15)
C2 C1 C8 C7 93.67(17)
C9 C1 C8 C7 -24.67(19)
C6 C5 C9 O3 -179.57(12)
C4 C5 C9 O3 -54.68(16)
C6 C5 C9 C1 -64.86(14)
C4 C5 C9 C1 60.02(15)
C6 C5 C9 C17 58.64(15)
C4 C5 C9 C17 -176.47(12)
C10 C1 C9 O3 -63.38(16)
C8 C1 C9 O3 175.12(11)
C2 C1 C9 O3 55.95(14)
C10 C1 C9 C5 179.18(13)
C8 C1 C9 C5 57.67(14)
C2 C1 C9 C5 -61.50(14)
C10 C1 C9 C17 56.00(17)
C8 C1 C9 C17 -65.50(15)
C2 C1 C9 C17 175.33(12)
C3 C11 C12 C13 -132.2(3)
C3 C11 C12 C11' 39.1(4)
C3' C11' C12 C13 8(3)
C3' C11' C12 C11 -33.7(4)
O3 C9 C17 C18 -92.68(15)
C5 C9 C17 C18 29.96(17)
C1 C9 C17 C18 149.43(14)
O3 C9 C17 C19 29.88(17)
C5 C9 C17 C19 152.52(14)
C1 C9 C17 C19 -88.01(16)
C27 C20 C21 C22 124.24(13)
C29 C20 C21 C22 -117.99(14)
C28 C20 C21 C22 8.58(18)
C20 C21 C22 C30 178.42(13)
C20 C21 C22 C23 -54.82(17)
C21 C22 C23 C33 156.95(13)
C30 C22 C23 C33 -78.24(17)
C21 C22 C23 C34 -85.12(16)
C30 C22 C23 C34 39.69(18)
C21 C22 C23 C24 38.00(16)
C30 C22 C23 C24 162.81(13)
C33 C23 C24 C25 137.23(13)
C34 C23 C24 C25 20.57(16)
C22 C23 C24 C25 -102.98(14)
C33 C23 C24 C28 -98.69(14)
C34 C23 C24 C28 144.65(13)
C22 C23 C24 C28 21.09(16)
C35 O4 C25 C26 -7.7(2)
C35 O4 C25 C24 173.13(15)
C28 C24 C25 O4 147.16(13)
C23 C24 C25 O4 -85.33(15)
C28 C24 C25 C26 -32.04(19)
C23 C24 C25 C26 95.47(17)
O4 C25 C26 C27 -174.83(15)
C24 C25 C26 C27 4.3(2)
C25 C26 C27 O5 173.87(15)
C25 C26 C27 C20 -8.4(2)
C29 C20 C27 O5 -18.7(2)
C28 C20 C27 O5 -142.62(14)
C21 C20 C27 O5 98.61(16)
C29 C20 C27 C26 163.57(14)
C28 C20 C27 C26 39.64(17)
C21 C20 C27 C26 -79.13(16)
C25 C24 C28 O6 176.78(11)
C23 C24 C28 O6 50.29(15)
C25 C24 C28 C20 61.03(14)
C23 C24 C28 C20 -65.47(14)
C25 C24 C28 C36 -60.83(14)
C23 C24 C28 C36 172.68(11)
C27 C20 C28 O6 177.48(11)
C29 C20 C28 O6 55.50(15)
C21 C20 C28 O6 -68.96(14)
C27 C20 C28 C24 -65.26(14)
C29 C20 C28 C24 172.76(12)
C21 C20 C28 C24 48.30(14)
C27 C20 C28 C36 57.57(15)
C29 C20 C28 C36 -64.41(15)
C21 C20 C28 C36 171.13(12)
C21 C22 C30 C31 -72.19(18)
C23 C22 C30 C31 162.46(15)
C22 C30 C31 C32 -135.5(2)
O6 C28 C36 C37 96.29(15)
C24 C28 C36 C37 -26.42(17)
C20 C28 C36 C37 -144.76(14)
O6 C28 C36 C38 -26.60(18)
C24 C28 C36 C38 -149.32(14)
C20 C28 C36 C38 92.35(16)
